data_7005638
loop_
_publ_author_name
'Chan, Zhi-Kai'
'Chen, Tsun-Ren'
'Chen, Jhy-Der'
'Wang, Ju-Chun'
'Liu, C. W.'

_publ_section_title
;
 Crystal structures and solution behaviors of dinuclear d(10)-metal
 complexes containing anions of N,N'-bis(pyrimidine-2-yl)formamidine.
;
_journal_issue 31
_journal_name_full 'Dalton transactions (Cambridge, England : 2003)'
_journal_page_first 3450
_journal_page_last 3458
_journal_paper_doi 10.1039/b703727a
_journal_year 2007
_chemical_formula_sum 'C27 H21 Cd2 N19 O3'
_chemical_formula_weight 884.43
_chemical_name_systematic
;
?
;
_space_group_IT_number 14
_symmetry_cell_setting monoclinic
_symmetry_space_group_name_Hall '-P 2yn'
_symmetry_space_group_name_H-M 'P 1 21/n 1'
_atom_sites_solution_hydrogens geom
_atom_sites_solution_primary direct
_atom_sites_solution_secondary difmap
_audit_creation_method SHELXL-97
_cell_angle_alpha 90.00
_cell_angle_beta 94.187(9)
_cell_angle_gamma 90.00
_cell_formula_units_Z 4
_cell_length_a 11.3194(12)
_cell_length_b 29.1565(19)
_cell_length_c 12.6256(10)
_cell_measurement_reflns_used 27
_cell_measurement_temperature 295(2)
_cell_measurement_theta_max 12.51
_cell_measurement_theta_min 5.24
_cell_volume 4155.8(6)
_computing_cell_refinement 'Bruker XSCANS'
_computing_data_collection 'Bruker XSCANS'
_computing_data_reduction 'Bruker SHELXTL'
_computing_molecular_graphics 'Bruker SHELXTL'
_computing_publication_material 'Bruker SHELXTL'
_computing_structure_refinement 'SHELXL-97 (Sheldrick, 1997)'
_computing_structure_solution 'SHELXS-97 (Sheldrick, 1990)'
_diffrn_ambient_temperature 295(2)
_diffrn_measured_fraction_theta_full 0.990
_diffrn_measured_fraction_theta_max 0.990
_diffrn_measurement_device_type 'Bruker P4'
_diffrn_measurement_method '\w scans'
_diffrn_radiation_monochromator graphite
_diffrn_radiation_source 'fine-focus sealed tube'
_diffrn_radiation_type MoK\a
_diffrn_radiation_wavelength 0.71073
_diffrn_reflns_av_R_equivalents 0.0245
_diffrn_reflns_av_sigmaI/netI 0.0464
_diffrn_reflns_limit_h_max 13
_diffrn_reflns_limit_h_min -1
_diffrn_reflns_limit_k_max 1
_diffrn_reflns_limit_k_min -34
_diffrn_reflns_limit_l_max 15
_diffrn_reflns_limit_l_min -15
_diffrn_reflns_number 8756
_diffrn_reflns_theta_full 25.00
_diffrn_reflns_theta_max 25.00
_diffrn_reflns_theta_min 1.76
_diffrn_standards_interval_count 97
_diffrn_standards_number 3
_exptl_absorpt_coefficient_mu 1.074
_exptl_absorpt_correction_T_max 0.9868
_exptl_absorpt_correction_T_min 0.8594
_exptl_absorpt_correction_type empirical
_exptl_crystal_colour colorless
_exptl_crystal_density_diffrn 1.414
_exptl_crystal_density_method 'not measured'
_exptl_crystal_description plate
_exptl_crystal_F_000 1744
_exptl_crystal_size_max 0.6
_exptl_crystal_size_mid 0.4
_exptl_crystal_size_min 0.2
_refine_diff_density_max 0.380
_refine_diff_density_min -0.385
_refine_diff_density_rms 0.060
_refine_ls_extinction_method none
_refine_ls_goodness_of_fit_ref 1.026
_refine_ls_hydrogen_treatment constr
_refine_ls_matrix_type full
_refine_ls_number_parameters 460
_refine_ls_number_reflns 7236
_refine_ls_number_restraints 0
_refine_ls_restrained_S_all 1.026
_refine_ls_R_factor_all 0.0647
_refine_ls_R_factor_gt 0.0375
_refine_ls_shift/su_max 0.000
_refine_ls_shift/su_mean 0.000
_refine_ls_structure_factor_coef Fsqd
_refine_ls_weighting_details 'calc w=1/[\s^2^(Fo^2^)+(0.0373P)^2^+0.0000P] where P=(Fo^2^+2Fc^2^)/3'
_refine_ls_weighting_scheme calc
_refine_ls_wR_factor_gt 0.0802
_refine_ls_wR_factor_ref 0.0865
_reflns_number_gt 4798
_reflns_number_total 7236
_reflns_threshold_expression >2sigma(I)
_cod_data_source_file b703727a.txt
_cod_data_source_block 2a
_cod_depositor_comments
;
The following automatic conversions were performed:
'_symmetry_cell_setting' value 'Monoclinic' changed to 'monoclinic'
according to '/home/saulius/struct/CIF-dictionaries/cif_core.dic'
dictionary named 'cif_core.dic' version 2.4.1 from 2010-06-29.

Automatic conversion script
Id: cif_fix_enum 1527 2010-12-29 10:47:43Z saulius 
;
_cod_original_sg_symbol_H-M P2(1)/n
_cod_database_code 7005638

loop_
_symmetry_equiv_pos_as_xyz
'x, y, z'
'-x+1/2, y+1/2, -z+1/2'
'-x, -y, -z'
'x-1/2, -y-1/2, z-1/2'

loop_
_atom_site_label
_atom_site_type_symbol
_atom_site_fract_x
_atom_site_fract_y
_atom_site_fract_z
_atom_site_U_iso_or_equiv
_atom_site_adp_type
_atom_site_occupancy
_atom_site_symmetry_multiplicity
_atom_site_calc_flag
_atom_site_refinement_flags
_atom_site_disorder_assembly
_atom_site_disorder_group
Cd1 Cd 0.72513(3) 0.091265(10) 0.20310(2) 0.06260(11) Uani 1 1 d . . .
Cd2 Cd 0.82759(3) -0.036380(10) 0.27582(2) 0.06457(11) Uani 1 1 d . . .
N1 N 0.3842(4) 0.05109(14) 0.0968(3) 0.0837(11) Uani 1 1 d . . .
N2 N 0.5211(3) 0.11079(13) 0.1477(3) 0.0752(10) Uani 1 1 d . . .
N3 N 0.5827(3) 0.03743(12) 0.1588(3) 0.0660(9) Uani 1 1 d . . .
N4 N 0.6474(3) -0.03658(13) 0.1853(3) 0.0690(9) Uani 1 1 d . . .
N5 N 0.5240(3) -0.09932(12) 0.1294(3) 0.0806(11) Uani 1 1 d . . .
N6 N 0.7159(3) -0.10766(14) 0.2193(3) 0.0810(10) Uani 1 1 d . . .
N7 N 0.8220(4) 0.14482(14) 0.5041(3) 0.0866(11) Uani 1 1 d . . .
N8 N 0.7390(3) 0.15582(14) 0.3275(3) 0.0798(10) Uani 1 1 d . . .
N9 N 0.7902(3) 0.08436(12) 0.3783(3) 0.0685(9) Uani 1 1 d . . .
N10 N 0.8225(3) 0.00913(12) 0.4227(2) 0.0675(9) Uani 1 1 d . . .
N11 N 0.8317(4) -0.01532(13) 0.6035(3) 0.0871(12) Uani 1 1 d . . .
N12 N 0.8570(4) -0.06508(14) 0.4561(3) 0.0816(11) Uani 1 1 d . . .
N13 N 1.0014(3) 0.11818(13) 0.0059(3) 0.0762(10) Uani 1 1 d . . .
N14 N 0.8187(3) 0.14251(14) 0.0701(3) 0.0779(10) Uani 1 1 d . . .
N15 N 0.8882(3) 0.07233(12) 0.1178(2) 0.0628(8) Uani 1 1 d . . .
N16 N 0.9524(3) 0.00060(12) 0.1685(2) 0.0632(8) Uani 1 1 d . . .
N17 N 1.1431(3) -0.02516(12) 0.1277(3) 0.0745(10) Uani 1 1 d . . .
N18 N 1.0156(3) -0.06750(13) 0.2347(3) 0.0724(10) Uani 1 1 d . . .
C1 C 0.4361(5) 0.14182(18) 0.1308(4) 0.0904(14) Uani 1 1 d . . .
H1B H 0.4541 0.1727 0.1415 0.108 Uiso 1 1 calc R . .
C2 C 0.3223(5) 0.1296(2) 0.0981(4) 0.1019(17) Uani 1 1 d . . .
H2A H 0.2619 0.1512 0.0890 0.122 Uiso 1 1 calc R . .
C3 C 0.3024(5) 0.0835(2) 0.0792(4) 0.0964(16) Uani 1 1 d . . .
H3A H 0.2272 0.0745 0.0525 0.116 Uiso 1 1 calc R . .
C4 C 0.4895(4) 0.06648(16) 0.1321(3) 0.0674(11) Uani 1 1 d . . .
C5 C 0.5661(4) -0.00705(16) 0.1512(3) 0.0689(11) Uani 1 1 d . . .
H5B H 0.4943 -0.0179 0.1207 0.083 Uiso 1 1 calc R . .
C6 C 0.6247(4) -0.08332(16) 0.1761(3) 0.0691(11) Uani 1 1 d . . .
C7 C 0.5152(5) -0.14468(19) 0.1249(5) 0.0980(16) Uani 1 1 d . . .
H7B H 0.4473 -0.1577 0.0915 0.118 Uiso 1 1 calc R . .
C8 C 0.6026(6) -0.17297(19) 0.1679(5) 0.1137(19) Uani 1 1 d . . .
H8A H 0.5933 -0.2047 0.1655 0.136 Uiso 1 1 calc R . .
C9 C 0.7040(5) -0.1537(2) 0.2146(4) 0.0995(16) Uani 1 1 d . . .
H9A H 0.7649 -0.1724 0.2432 0.119 Uiso 1 1 calc R . .
C10 C 0.7266(5) 0.2005(2) 0.3480(5) 0.1079(18) Uani 1 1 d . . .
H10A H 0.6937 0.2197 0.2949 0.130 Uiso 1 1 calc R . .
C11 C 0.7607(6) 0.21851(19) 0.4440(5) 0.1114(19) Uani 1 1 d . . .
H11B H 0.7518 0.2496 0.4577 0.134 Uiso 1 1 calc R . .
C12 C 0.8085(6) 0.1896(2) 0.5200(4) 0.1084(19) Uani 1 1 d . . .
H12A H 0.8329 0.2017 0.5862 0.130 Uiso 1 1 calc R . .
C13 C 0.7841(4) 0.12958(16) 0.4067(3) 0.0702(11) Uani 1 1 d . . .
C14 C 0.8145(4) 0.05248(16) 0.4498(3) 0.0685(11) Uani 1 1 d . . .
H14A H 0.8263 0.0607 0.5210 0.082 Uiso 1 1 calc R . .
C15 C 0.8398(4) -0.02408(15) 0.4992(3) 0.0703(11) Uani 1 1 d . . .
C16 C 0.8455(5) -0.0516(2) 0.6663(4) 0.1045(18) Uani 1 1 d . . .
H16A H 0.8388 -0.0473 0.7386 0.125 Uiso 1 1 calc R . .
C17 C 0.8689(6) -0.0949(2) 0.6317(5) 0.116(2) Uani 1 1 d . . .
H17B H 0.8807 -0.1193 0.6787 0.139 Uiso 1 1 calc R . .
C18 C 0.8742(5) -0.10063(18) 0.5231(5) 0.1031(17) Uani 1 1 d . . .
H18A H 0.8898 -0.1295 0.4963 0.124 Uiso 1 1 calc R . .
C19 C 0.8282(5) 0.18255(18) 0.0191(4) 0.0948(16) Uani 1 1 d . . .
H19A H 0.7707 0.2050 0.0251 0.114 Uiso 1 1 calc R . .
C20 C 0.9213(6) 0.19092(19) -0.0415(5) 0.1039(17) Uani 1 1 d . . .
H20A H 0.9262 0.2182 -0.0792 0.125 Uiso 1 1 calc R . .
C21 C 1.0068(5) 0.15791(19) -0.0449(4) 0.0914(14) Uani 1 1 d . . .
H21A H 1.0715 0.1635 -0.0844 0.110 Uiso 1 1 calc R . .
C22 C 0.9057(4) 0.11210(15) 0.0609(3) 0.0658(11) Uani 1 1 d . . .
C23 C 0.9649(4) 0.03847(15) 0.1150(3) 0.0632(10) Uani 1 1 d . . .
H23A H 1.0295 0.0416 0.0741 0.076 Uiso 1 1 calc R . .
C24 C 1.0430(4) -0.03151(15) 0.1749(3) 0.0649(11) Uani 1 1 d . . .
C25 C 1.2236(5) -0.0577(2) 0.1471(4) 0.0891(14) Uani 1 1 d . . .
H25A H 1.2953 -0.0550 0.1162 0.107 Uiso 1 1 calc R . .
C26 C 1.2070(5) -0.0949(2) 0.2101(4) 0.0932(15) Uani 1 1 d . . .
H26A H 1.2665 -0.1166 0.2237 0.112 Uiso 1 1 calc R . .
C27 C 1.0987(5) -0.09921(17) 0.2529(4) 0.0877(14) Uani 1 1 d . . .
H27A H 1.0839 -0.1245 0.2947 0.105 Uiso 1 1 calc R . .
N19 N 1.0857(5) 0.2324(2) 0.6086(5) 0.1096(16) Uani 1 1 d . . .
O1 O 1.1622(7) 0.2097(2) 0.5742(5) 0.209(3) Uani 1 1 d . . .
O2 O 1.0514(6) 0.26278(18) 0.5536(5) 0.174(2) Uani 1 1 d . . .
O3 O 1.0482(5) 0.2210(2) 0.6908(5) 0.192(3) Uani 1 1 d . . .

loop_
_atom_site_aniso_label
_atom_site_aniso_U_11
_atom_site_aniso_U_22
_atom_site_aniso_U_33
_atom_site_aniso_U_23
_atom_site_aniso_U_13
_atom_site_aniso_U_12
Cd1 0.05749(19) 0.06772(19) 0.06148(18) -0.00306(14) -0.00326(13) -0.00174(16)
Cd2 0.0641(2) 0.0670(2) 0.06237(18) -0.00216(14) 0.00286(14) 0.00109(16)
N1 0.060(2) 0.096(3) 0.092(3) 0.018(2) -0.014(2) -0.012(2)
N2 0.071(3) 0.071(2) 0.082(2) 0.0010(19) -0.004(2) -0.006(2)
N3 0.056(2) 0.070(2) 0.071(2) -0.0011(17) -0.0054(17) -0.0079(19)
N4 0.058(2) 0.079(2) 0.069(2) -0.0064(18) 0.0010(17) -0.005(2)
N5 0.075(3) 0.065(2) 0.102(3) -0.008(2) 0.001(2) -0.006(2)
N6 0.074(3) 0.082(3) 0.087(3) 0.003(2) 0.008(2) 0.000(2)
N7 0.106(3) 0.078(3) 0.073(2) -0.008(2) -0.008(2) -0.005(2)
N8 0.081(3) 0.087(3) 0.069(2) 0.007(2) -0.011(2) -0.008(2)
N9 0.073(2) 0.073(2) 0.0590(19) -0.0003(19) -0.0010(17) -0.0104(19)
N10 0.074(2) 0.068(2) 0.059(2) -0.0042(17) 0.0030(18) -0.0038(19)
N11 0.115(3) 0.082(3) 0.063(2) 0.002(2) -0.009(2) -0.023(2)
N12 0.087(3) 0.074(3) 0.083(3) -0.006(2) 0.005(2) -0.004(2)
N13 0.067(3) 0.081(3) 0.079(2) 0.011(2) 0.001(2) -0.003(2)
N14 0.069(3) 0.079(3) 0.084(2) -0.013(2) -0.0053(19) 0.000(2)
N15 0.054(2) 0.073(2) 0.0614(19) -0.0010(17) 0.0032(16) 0.0012(19)
N16 0.059(2) 0.075(2) 0.0553(18) -0.0005(17) 0.0045(16) 0.0019(19)
N17 0.057(2) 0.084(3) 0.082(2) -0.0085(19) 0.005(2) 0.004(2)
N18 0.081(3) 0.078(2) 0.058(2) -0.0008(18) -0.0035(18) 0.008(2)
C1 0.085(4) 0.082(3) 0.104(4) 0.004(3) 0.007(3) 0.004(3)
C2 0.077(4) 0.103(4) 0.124(4) 0.022(3) 0.000(3) 0.024(3)
C3 0.060(3) 0.126(5) 0.102(4) 0.023(3) -0.010(3) -0.011(3)
C4 0.057(3) 0.078(3) 0.067(2) 0.003(2) 0.002(2) -0.009(2)
C5 0.063(3) 0.074(3) 0.069(3) -0.003(2) -0.002(2) -0.006(3)
C6 0.058(3) 0.077(3) 0.072(3) 0.001(2) 0.003(2) 0.001(3)
C7 0.078(4) 0.081(4) 0.135(5) -0.015(3) 0.008(3) -0.010(3)
C8 0.103(5) 0.075(4) 0.166(6) 0.000(4) 0.028(4) -0.012(4)
C9 0.086(4) 0.097(4) 0.116(4) 0.013(3) 0.014(3) 0.017(3)
C10 0.123(5) 0.100(4) 0.099(4) 0.015(3) -0.005(4) 0.001(4)
C11 0.153(6) 0.076(3) 0.106(4) -0.002(3) 0.011(4) 0.002(4)
C12 0.150(6) 0.084(4) 0.089(4) -0.014(3) -0.006(4) -0.009(4)
C13 0.065(3) 0.083(3) 0.063(3) -0.005(2) -0.001(2) -0.014(2)
C14 0.065(3) 0.079(3) 0.060(2) -0.006(2) -0.001(2) -0.008(2)
C15 0.063(3) 0.076(3) 0.071(3) -0.007(2) -0.008(2) -0.011(2)
C16 0.134(5) 0.096(4) 0.079(3) 0.002(3) -0.026(3) -0.031(4)
C17 0.145(6) 0.100(4) 0.098(4) 0.017(3) -0.025(4) -0.012(4)
C18 0.107(4) 0.073(3) 0.129(5) -0.002(3) 0.002(4) 0.001(3)
C19 0.094(4) 0.078(4) 0.110(4) -0.001(3) -0.011(3) 0.016(3)
C20 0.110(5) 0.087(4) 0.113(4) 0.016(3) 0.001(4) -0.005(4)
C21 0.082(4) 0.097(4) 0.096(3) 0.016(3) 0.005(3) -0.011(3)
C22 0.058(3) 0.074(3) 0.064(2) -0.008(2) -0.003(2) 0.000(2)
C23 0.054(3) 0.078(3) 0.058(2) -0.007(2) 0.0050(19) -0.002(2)
C24 0.062(3) 0.076(3) 0.056(2) -0.012(2) -0.002(2) -0.001(3)
C25 0.063(3) 0.104(4) 0.099(4) -0.016(3) 0.000(3) 0.001(3)
C26 0.078(4) 0.098(4) 0.101(4) -0.015(3) -0.019(3) 0.016(3)
C27 0.100(4) 0.084(3) 0.076(3) 0.002(2) -0.010(3) 0.008(3)
N19 0.111(5) 0.087(4) 0.130(5) -0.014(3) 0.000(4) 0.014(3)
O1 0.255(8) 0.194(6) 0.180(5) 0.020(4) 0.024(5) 0.093(6)
O2 0.187(5) 0.103(3) 0.233(6) 0.007(4) 0.015(5) 0.033(4)
O3 0.146(5) 0.301(8) 0.127(4) 0.015(5) 0.000(4) -0.061(5)

loop_
_atom_type_symbol
_atom_type_description
_atom_type_scat_dispersion_real
_atom_type_scat_dispersion_imag
_atom_type_scat_source
C C 0.0033 0.0016 'International Tables Vol C Tables 4.2.6.8 and 6.1.1.4'
H H 0.0000 0.0000 'International Tables Vol C Tables 4.2.6.8 and 6.1.1.4'
N N 0.0061 0.0033 'International Tables Vol C Tables 4.2.6.8 and 6.1.1.4'
O O 0.0106 0.0060 'International Tables Vol C Tables 4.2.6.8 and 6.1.1.4'
Cd Cd -0.8075 1.2024 'International Tables Vol C Tables 4.2.6.8 and 6.1.1.4'

loop_
_geom_angle_atom_site_label_1
_geom_angle_atom_site_label_2
_geom_angle_atom_site_label_3
_geom_angle
_geom_angle_site_symmetry_1
_geom_angle_site_symmetry_3
_geom_angle_publ_flag
N15 Cd1 N9 102.79(12) . . ?
N15 Cd1 N3 107.43(12) . . ?
N9 Cd1 N3 110.31(12) . . ?
N15 Cd1 N2 135.09(12) . . ?
N9 Cd1 N2 122.03(13) . . ?
N3 Cd1 N2 56.85(12) . . ?
N15 Cd1 N8 118.33(12) . . ?
N9 Cd1 N8 56.41(12) . . ?
N3 Cd1 N8 133.98(13) . . ?
N2 Cd1 N8 91.11(13) . . ?
N15 Cd1 N14 55.70(12) . . ?
N9 Cd1 N14 124.83(12) . . ?
N3 Cd1 N14 124.24(11) . . ?
N2 Cd1 N14 96.06(12) . . ?
N8 Cd1 N14 87.79(12) . . ?
N4 Cd2 N10 109.65(12) . . ?
N4 Cd2 N16 105.90(12) . . ?
N10 Cd2 N16 105.02(12) . . ?
N4 Cd2 N18 131.98(12) . . ?
N10 Cd2 N18 118.00(12) . . ?
N16 Cd2 N18 57.15(12) . . ?
N4 Cd2 N12 121.98(13) . . ?
N10 Cd2 N12 56.52(12) . . ?
N16 Cd2 N12 131.88(12) . . ?
N18 Cd2 N12 90.55(12) . . ?
N4 Cd2 N6 55.78(13) . . ?
N10 Cd2 N6 132.05(12) . . ?
N16 Cd2 N6 122.71(11) . . ?
N18 Cd2 N6 93.54(13) . . ?
N12 Cd2 N6 90.72(13) . . ?
C4 N1 C3 114.5(4) . . ?
C1 N2 C4 116.6(4) . . ?
C1 N2 Cd1 150.3(3) . . ?
C4 N2 Cd1 93.1(3) . . ?
C5 N3 C4 119.2(4) . . ?
C5 N3 Cd1 142.1(3) . . ?
C4 N3 Cd1 98.7(3) . . ?
C5 N4 C6 119.7(4) . . ?
C5 N4 Cd2 138.6(3) . . ?
C6 N4 Cd2 101.5(3) . . ?
C7 N5 C6 115.4(4) . . ?
C6 N6 C9 116.1(4) . . ?
C6 N6 Cd2 92.0(3) . . ?
C9 N6 Cd2 151.9(4) . . ?
C12 N7 C13 115.4(4) . . ?
C13 N8 C10 117.0(4) . . ?
C13 N8 Cd1 92.5(3) . . ?
C10 N8 Cd1 150.5(3) . . ?
C14 N9 C13 120.9(4) . . ?
C14 N9 Cd1 139.9(3) . . ?
C13 N9 Cd1 98.6(3) . . ?
C14 N10 C15 120.3(3) . . ?
C14 N10 Cd2 140.9(3) . . ?
C15 N10 Cd2 98.7(3) . . ?
C16 N11 C15 114.8(4) . . ?
C15 N12 C18 116.9(4) . . ?
C15 N12 Cd2 93.4(3) . . ?
C18 N12 Cd2 149.5(4) . . ?
C21 N13 C22 115.7(4) . . ?
C22 N14 C19 116.7(4) . . ?
C22 N14 Cd1 90.7(3) . . ?
C19 N14 Cd1 152.0(4) . . ?
C23 N15 C22 119.6(4) . . ?
C23 N15 Cd1 139.0(3) . . ?
C22 N15 Cd1 101.2(3) . . ?
C23 N16 C24 119.5(4) . . ?
C23 N16 Cd2 142.7(3) . . ?
C24 N16 Cd2 97.6(3) . . ?
C25 N17 C24 114.5(4) . . ?
C27 N18 C24 116.9(4) . . ?
C27 N18 Cd2 148.5(3) . . ?
C24 N18 Cd2 94.1(3) . . ?
N2 C1 C2 121.7(5) . . ?
C1 C2 C3 116.3(5) . . ?
N1 C3 C2 124.0(5) . . ?
N1 C4 N2 126.7(4) . . ?
N1 C4 N3 122.0(4) . . ?
N2 C4 N3 111.3(4) . . ?
N4 C5 N3 122.2(4) . . ?
N5 C6 N6 127.3(4) . . ?
N5 C6 N4 121.9(4) . . ?
N6 C6 N4 110.7(4) . . ?
N5 C7 C8 122.2(5) . . ?
C7 C8 C9 118.7(5) . . ?
N6 C9 C8 120.2(5) . . ?
N8 C10 C11 121.6(5) . . ?
C10 C11 C12 117.8(5) . . ?
N7 C12 C11 123.0(5) . . ?
N8 C13 N7 125.1(4) . . ?
N8 C13 N9 112.3(4) . . ?
N7 C13 N9 122.5(4) . . ?
N9 C14 N10 121.2(4) . . ?
N12 C15 N11 126.2(4) . . ?
N12 C15 N10 111.3(4) . . ?
N11 C15 N10 122.5(4) . . ?
N11 C16 C17 124.3(5) . . ?
C16 C17 C18 116.7(5) . . ?
N12 C18 C17 121.0(5) . . ?
N14 C19 C20 121.1(5) . . ?
C19 C20 C21 117.9(5) . . ?
N13 C21 C20 122.8(5) . . ?
N14 C22 N13 125.9(4) . . ?
N14 C22 N15 112.1(4) . . ?
N13 C22 N15 122.1(4) . . ?
N16 C23 N15 121.5(4) . . ?
N17 C24 N18 126.8(4) . . ?
N17 C24 N16 122.0(4) . . ?
N18 C24 N16 111.2(4) . . ?
N17 C25 C26 123.7(5) . . ?
C25 C26 C27 117.5(5) . . ?
N18 C27 C26 120.5(5) . . ?
O2 N19 O1 114.8(7) . . ?
O2 N19 O3 126.8(8) . . ?
O1 N19 O3 118.3(7) . . ?

loop_
_geom_bond_atom_site_label_1
_geom_bond_atom_site_label_2
_geom_bond_distance
_geom_bond_site_symmetry_2
_geom_bond_publ_flag
Cd1 N15 2.272(3) . ?
Cd1 N9 2.289(3) . ?
Cd1 N3 2.290(3) . ?
Cd1 N2 2.431(4) . ?
Cd1 N8 2.449(4) . ?
Cd1 N14 2.536(4) . ?
Cd2 N4 2.264(4) . ?
Cd2 N10 2.285(3) . ?
Cd2 N16 2.297(3) . ?
Cd2 N18 2.405(4) . ?
Cd2 N12 2.425(4) . ?
Cd2 N6 2.509(4) . ?
N1 C4 1.321(5) . ?
N1 C3 1.330(6) . ?
N2 C1 1.327(6) . ?
N2 C4 1.351(5) . ?
N3 C5 1.313(5) . ?
N3 C4 1.375(5) . ?
N4 C5 1.310(5) . ?
N4 C6 1.390(5) . ?
N5 C7 1.327(6) . ?
N5 C6 1.329(5) . ?
N6 C6 1.336(5) . ?
N6 C9 1.349(6) . ?
N7 C12 1.332(6) . ?
N7 C13 1.347(5) . ?
N8 C13 1.331(5) . ?
N8 C10 1.339(6) . ?
N9 C14 1.311(5) . ?
N9 C13 1.370(5) . ?
N10 C14 1.314(5) . ?
N10 C15 1.372(5) . ?
N11 C16 1.323(6) . ?
N11 C15 1.350(5) . ?
N12 C15 1.334(5) . ?
N12 C18 1.343(6) . ?
N13 C21 1.328(6) . ?
N13 C22 1.340(5) . ?
N14 C22 1.337(5) . ?
N14 C19 1.341(6) . ?
N15 C23 1.317(5) . ?
N15 C22 1.386(5) . ?
N16 C23 1.307(5) . ?
N16 C24 1.386(5) . ?
N17 C25 1.325(6) . ?
N17 C24 1.332(5) . ?
N18 C27 1.327(6) . ?
N18 C24 1.342(5) . ?
C1 C2 1.370(7) . ?
C2 C3 1.381(7) . ?
C7 C8 1.369(8) . ?
C8 C9 1.373(8) . ?
C10 C11 1.351(7) . ?
C11 C12 1.359(7) . ?
C16 C17 1.369(7) . ?
C17 C18 1.387(8) . ?
C19 C20 1.368(7) . ?
C20 C21 1.368(7) . ?
C25 C26 1.368(7) . ?
C26 C27 1.381(7) . ?
N19 O2 1.175(6) . ?
N19 O1 1.195(7) . ?
N19 O3 1.197(7) . ?
